data_1515178
loop_
_publ_author_name
'Li, Jun-Long'
'Zhou, Si-Li'
'Chen, Peng-Qiao'
'Dong, Lin'
'Liu, Tian-Yu'
'Chen, Ying-Chun'

_publ_section_title
;
 Asymmetric Diels--Alder reaction of \b,\b-disubstituted enals and
 chromone-fused dienes: construction of collections with high molecular
 complexity and skeletal diversity
;
_journal_issue 6
_journal_name_full 'Chemical Science'
_journal_page_first 1879
_journal_paper_doi 10.1039/c2sc20096a
_journal_volume 3
_journal_year 2012
_chemical_absolute_configuration ad
_chemical_formula_sum 'C23 H22 O5'
_chemical_formula_weight 378.41
_chemical_name_systematic
;
?
;
_space_group_IT_number 1
_symmetry_cell_setting triclinic
_symmetry_space_group_name_Hall 'P 1'
_symmetry_space_group_name_H-M 'P 1'
_atom_sites_solution_hydrogens geom
_atom_sites_solution_primary direct
_atom_sites_solution_secondary difmap
_audit_creation_method SHELXL-97
_cell_angle_alpha 69.558(3)
_cell_angle_beta 79.669(3)
_cell_angle_gamma 74.031(3)
_cell_formula_units_Z 1
_cell_length_a 7.7512(3)
_cell_length_b 8.1381(3)
_cell_length_c 8.4256(3)
_cell_measurement_reflns_used 5874
_cell_measurement_temperature 291(2)
_cell_measurement_theta_max 69.5107
_cell_measurement_theta_min 5.9584
_cell_volume 476.75(3)
_computing_cell_refinement 'CrysAlisPro (Oxford Diffraction Ltd.)'
_computing_data_collection 'CrysAlisPro (Oxford Diffraction Ltd.)'
_computing_data_reduction 'CrysAlisPro (Oxford Diffraction Ltd.)'
_computing_molecular_graphics 'Ortep-3 (L. J. Farrugia, 2001)'
_computing_publication_material SHELXL-97
_computing_structure_refinement 'SHELXL-97 (Sheldrick, 1997)'
_computing_structure_solution 'SHELXS-97 (Sheldrick, 1997)'
_diffrn_ambient_temperature 291(2)
_diffrn_detector_area_resol_mean 15.9149
_diffrn_measured_fraction_theta_full 0.980
_diffrn_measured_fraction_theta_max 0.980
_diffrn_measurement_device_type 'Gemini S Ultra, Oxford Diffraction'
_diffrn_measurement_method '\w scans'
_diffrn_radiation_monochromator mirror
_diffrn_radiation_source 'Enhance Ultra (Cu) X-ray Source'
_diffrn_radiation_type CuK\a
_diffrn_radiation_wavelength 1.54184
_diffrn_reflns_av_R_equivalents 0.0136
_diffrn_reflns_av_sigmaI/netI 0.0143
_diffrn_reflns_limit_h_max 9
_diffrn_reflns_limit_h_min -9
_diffrn_reflns_limit_k_max 9
_diffrn_reflns_limit_k_min -9
_diffrn_reflns_limit_l_max 10
_diffrn_reflns_limit_l_min -9
_diffrn_reflns_number 5866
_diffrn_reflns_theta_full 66.58
_diffrn_reflns_theta_max 66.58
_diffrn_reflns_theta_min 5.96
_exptl_absorpt_coefficient_mu 0.756
_exptl_absorpt_correction_T_max 0.7779
_exptl_absorpt_correction_T_min 0.7520
_exptl_absorpt_correction_type multi-scan
_exptl_absorpt_process_details
;
CrysAlisPro, Oxford Diffraction Ltd.,
Version 1.171.34.44 (release 25-10-2010 CrysAlis171 .NET)
(compiled Oct 25 2010,18:11:34)
Empirical absorption correction using spherical harmonics,
implemented in SCALE3 ABSPACK scaling algorithm.
;
_exptl_crystal_colour colorless
_exptl_crystal_density_diffrn 1.318
_exptl_crystal_density_method 'not measured'
_exptl_crystal_description block
_exptl_crystal_F_000 200
_exptl_crystal_size_max 0.40
_exptl_crystal_size_mid 0.36
_exptl_crystal_size_min 0.35
_refine_diff_density_max 0.109
_refine_diff_density_min -0.105
_refine_diff_density_rms 0.019
_refine_ls_abs_structure_details 'Flack H D (1983), Acta Cryst. A39, 876-881'
_refine_ls_abs_structure_Flack 0.07(14)
_refine_ls_extinction_method none
_refine_ls_goodness_of_fit_ref 1.018
_refine_ls_hydrogen_treatment constr
_refine_ls_matrix_type full
_refine_ls_number_parameters 256
_refine_ls_number_reflns 2997
_refine_ls_number_restraints 3
_refine_ls_restrained_S_all 1.017
_refine_ls_R_factor_all 0.0279
_refine_ls_R_factor_gt 0.0278
_refine_ls_shift/su_max 0.000
_refine_ls_shift/su_mean 0.000
_refine_ls_structure_factor_coef Fsqd
_refine_ls_weighting_details 'calc w=1/[\s^2^(Fo^2^)+(0.0426P)^2^+0.0419P] where P=(Fo^2^+2Fc^2^)/3'
_refine_ls_weighting_scheme calc
_refine_ls_wR_factor_gt 0.0736
_refine_ls_wR_factor_ref 0.0737
_reflns_number_gt 2987
_reflns_number_total 2997
_reflns_threshold_expression >2sigma(I)
_cod_data_source_file c2sc20096a.txt
_cod_data_source_block 5i
_cod_database_code 1515178

loop_
_symmetry_equiv_pos_as_xyz
'x, y, z'

loop_
_atom_site_label
_atom_site_type_symbol
_atom_site_fract_x
_atom_site_fract_y
_atom_site_fract_z
_atom_site_U_iso_or_equiv
_atom_site_adp_type
_atom_site_occupancy
_atom_site_symmetry_multiplicity
_atom_site_calc_flag
_atom_site_refinement_flags
O3 O 0.79465(16) 1.05274(13) -0.33852(13) 0.0556(3) Uani 1 1 d .
H3 H 0.7678 0.9588 -0.3290 0.083 Uiso 1 1 calc R
O5 O 0.50435(16) 1.64126(14) -0.31760(16) 0.0606(3) Uani 1 1 d .
O1 O 0.42737(16) 1.02708(15) -0.08870(18) 0.0739(4) Uani 1 1 d .
O2 O 0.85950(15) 0.89504(15) 0.18249(14) 0.0588(3) Uani 1 1 d .
O4 O 0.7451(2) 1.70894(16) -0.2701(2) 0.0823(4) Uani 1 1 d .
C17 C 0.6152(2) 1.29253(18) -0.14183(19) 0.0461(3) Uani 1 1 d .
H17 H 0.4957 1.3351 -0.1668 0.055 Uiso 1 1 calc R
C4 C 0.5101(2) 0.66592(19) 0.17034(19) 0.0501(3) Uani 1 1 d .
C12 C 0.69474(18) 1.09720(17) -0.05963(17) 0.0439(3) Uani 1 1 d .
C13 C 0.7720(2) 1.0806(2) 0.1028(2) 0.0530(4) Uani 1 1 d .
H13 H 0.6731 1.1196 0.1817 0.064 Uiso 1 1 calc R
C19 C 0.85494(19) 1.03837(17) -0.18422(18) 0.0443(3) Uani 1 1 d .
H19 H 0.9180 0.9136 -0.1303 0.053 Uiso 1 1 calc R
C18 C 0.9845(2) 1.1629(2) -0.2240(2) 0.0540(4) Uani 1 1 d .
H18B H 0.9965 1.2236 -0.3457 0.065 Uiso 1 1 calc R
H18A H 1.1025 1.0910 -0.1906 0.065 Uiso 1 1 calc R
C15 C 0.9188(2) 1.3053(2) -0.1307(2) 0.0552(4) Uani 1 1 d .
C10 C 0.6092(2) 0.8056(2) 0.12398(19) 0.0479(3) Uani 1 1 d .
C11 C 0.56130(19) 0.97903(18) -0.01237(18) 0.0472(3) Uani 1 1 d .
C16 C 0.7265(2) 1.40125(19) -0.1768(2) 0.0498(3) Uani 1 1 d .
C14 C 0.9069(2) 1.1981(2) 0.0609(2) 0.0638(5) Uani 1 1 d .
H14A H 1.0246 1.1230 0.0918 0.077 Uiso 1 1 calc R
H14B H 0.8700 1.2812 0.1265 0.077 Uiso 1 1 calc R
C8 C 0.8214(3) 0.6058(2) 0.3327(2) 0.0630(4) Uani 1 1 d .
H8 H 0.9253 0.5856 0.3840 0.076 Uiso 1 1 calc R
C1 C 0.3253(3) 0.3861(3) 0.2784(3) 0.0858(6) Uani 1 1 d .
H1 H 0.2629 0.2949 0.3137 0.103 Uiso 1 1 calc R
C21 C 0.6646(2) 1.59850(19) -0.2578(2) 0.0540(4) Uani 1 1 d .
C22 C 0.4314(3) 1.8293(2) -0.4062(3) 0.0662(4) Uani 1 1 d .
H22A H 0.5143 1.8747 -0.5025 0.079 Uiso 1 1 calc R
H22B H 0.4122 1.9005 -0.3305 0.079 Uiso 1 1 calc R
C3 C 0.3549(2) 0.6820(2) 0.0963(2) 0.0603(4) Uani 1 1 d .
H3A H 0.3119 0.7873 0.0105 0.072 Uiso 1 1 calc R
C9 C 0.7592(2) 0.7730(2) 0.20902(18) 0.0510(4) Uani 1 1 d .
C23 C 0.2571(3) 1.8411(3) -0.4653(3) 0.0835(6) Uani 1 1 d .
H23C H 0.2049 1.9645 -0.5249 0.125 Uiso 1 1 calc R
H23B H 0.1763 1.7962 -0.3689 0.125 Uiso 1 1 calc R
H23A H 0.2779 1.7703 -0.5401 0.125 Uiso 1 1 calc R
C7 C 0.7287(3) 0.4755(2) 0.3759(2) 0.0672(5) Uani 1 1 d .
H7 H 0.7700 0.3660 0.4576 0.081 Uiso 1 1 calc R
C20 C 1.0552(3) 1.4225(3) -0.1742(3) 0.0817(6) Uani 1 1 d .
H20A H 1.1719 1.3474 -0.1454 0.123 Uiso 1 1 calc R
H20C H 1.0187 1.5061 -0.1109 0.123 Uiso 1 1 calc R
H20B H 1.0607 1.4877 -0.2938 0.123 Uiso 1 1 calc R
C2 C 0.2658(3) 0.5455(3) 0.1482(3) 0.0752(5) Uani 1 1 d .
H2 H 0.1644 0.5589 0.0962 0.090 Uiso 1 1 calc R
C5 C 0.5714(2) 0.5013(2) 0.3005(2) 0.0592(4) Uani 1 1 d .
C6 C 0.4742(3) 0.3655(2) 0.3526(3) 0.0761(5) Uani 1 1 d .
H6 H 0.5130 0.2598 0.4397 0.091 Uiso 1 1 calc R

loop_
_atom_site_aniso_label
_atom_site_aniso_U_11
_atom_site_aniso_U_22
_atom_site_aniso_U_33
_atom_site_aniso_U_23
_atom_site_aniso_U_13
_atom_site_aniso_U_12
O3 0.0798(7) 0.0372(5) 0.0541(6) -0.0122(4) -0.0152(5) -0.0176(5)
O5 0.0632(7) 0.0338(5) 0.0797(7) -0.0160(5) -0.0079(5) -0.0048(4)
O1 0.0613(7) 0.0498(6) 0.1021(9) 0.0060(6) -0.0378(7) -0.0194(5)
O2 0.0603(7) 0.0563(6) 0.0586(6) -0.0129(5) -0.0215(5) -0.0083(5)
O4 0.0872(9) 0.0405(6) 0.1283(12) -0.0277(7) -0.0195(8) -0.0220(6)
C17 0.0416(7) 0.0359(7) 0.0598(8) -0.0164(6) -0.0081(6) -0.0038(6)
C4 0.0526(8) 0.0406(8) 0.0495(8) -0.0128(6) 0.0053(6) -0.0073(6)
C12 0.0443(8) 0.0355(7) 0.0533(8) -0.0151(6) -0.0106(6) -0.0063(6)
C13 0.0569(9) 0.0502(8) 0.0557(8) -0.0219(7) -0.0128(7) -0.0068(7)
C19 0.0460(7) 0.0316(6) 0.0539(7) -0.0125(5) -0.0127(6) -0.0029(5)
C18 0.0420(8) 0.0476(8) 0.0743(10) -0.0226(7) -0.0084(7) -0.0073(6)
C15 0.0491(8) 0.0452(8) 0.0792(10) -0.0243(7) -0.0140(7) -0.0124(7)
C10 0.0497(8) 0.0422(7) 0.0470(7) -0.0125(6) -0.0022(6) -0.0067(6)
C11 0.0437(8) 0.0381(7) 0.0567(8) -0.0103(6) -0.0103(6) -0.0071(6)
C16 0.0504(8) 0.0383(7) 0.0656(9) -0.0236(7) -0.0055(7) -0.0087(6)
C14 0.0671(11) 0.0620(10) 0.0777(11) -0.0345(9) -0.0229(9) -0.0130(8)
C8 0.0664(11) 0.0609(10) 0.0479(8) -0.0096(7) -0.0109(7) 0.0006(8)
C1 0.0986(16) 0.0551(10) 0.1003(16) -0.0193(10) 0.0163(13) -0.0358(11)
C21 0.0593(9) 0.0377(7) 0.0684(9) -0.0241(7) -0.0005(7) -0.0105(7)
C22 0.0754(12) 0.0360(7) 0.0746(11) -0.0131(7) -0.0021(9) -0.0018(7)
C3 0.0632(10) 0.0498(9) 0.0655(9) -0.0137(7) -0.0004(8) -0.0186(8)
C9 0.0543(9) 0.0486(8) 0.0445(8) -0.0122(6) -0.0055(7) -0.0057(7)
C23 0.0790(14) 0.0568(10) 0.1005(15) -0.0217(10) -0.0130(11) 0.0058(10)
C7 0.0840(13) 0.0484(9) 0.0477(9) -0.0021(7) -0.0034(8) 0.0002(9)
C20 0.0621(11) 0.0638(11) 0.1324(18) -0.0349(11) -0.0231(11) -0.0217(9)
C2 0.0749(13) 0.0641(11) 0.0896(14) -0.0231(10) 0.0051(10) -0.0307(10)
C5 0.0713(11) 0.0434(8) 0.0510(8) -0.0124(7) 0.0078(8) -0.0063(7)
C6 0.0935(14) 0.0451(9) 0.0725(11) -0.0064(8) 0.0126(10) -0.0175(9)

loop_
_atom_type_symbol
_atom_type_description
_atom_type_scat_dispersion_real
_atom_type_scat_dispersion_imag
_atom_type_scat_source
C C 0.0181 0.0091 'International Tables Vol C Tables 4.2.6.8 and 6.1.1.4'
H H 0.0000 0.0000 'International Tables Vol C Tables 4.2.6.8 and 6.1.1.4'
O O 0.0492 0.0322 'International Tables Vol C Tables 4.2.6.8 and 6.1.1.4'

loop_
_geom_angle_atom_site_label_1
_geom_angle_atom_site_label_2
_geom_angle_atom_site_label_3
_geom_angle
C19 O3 H3 109.5
C21 O5 C22 117.46(13)
C9 O2 C13 115.43(11)
C16 C17 C12 115.53(12)
C16 C17 H17 122.2
C12 C17 H17 122.2
C3 C4 C5 117.26(14)
C3 C4 C10 124.28(13)
C5 C4 C10 118.45(15)
C17 C12 C11 113.99(11)
C17 C12 C13 107.19(11)
C11 C12 C13 108.91(11)
C17 C12 C19 106.99(11)
C11 C12 C19 111.53(11)
C13 C12 C19 107.98(11)
O2 C13 C14 109.54(13)
O2 C13 C12 109.45(11)
C14 C13 C12 110.65(13)
O2 C13 H13 109.1
C14 C13 H13 109.1
C12 C13 H13 109.1
O3 C19 C18 108.62(11)
O3 C19 C12 111.34(11)
C18 C19 C12 108.27(11)
O3 C19 H19 109.5
C18 C19 H19 109.5
C12 C19 H19 109.5
C19 C18 C15 112.11(12)
C19 C18 H18B 109.2
C15 C18 H18B 109.2
C19 C18 H18A 109.2
C15 C18 H18A 109.2
H18B C18 H18A 107.9
C20 C15 C16 116.93(13)
C20 C15 C14 110.80(14)
C16 C15 C14 107.23(14)
C20 C15 C18 109.24(14)
C16 C15 C18 106.14(11)
C14 C15 C18 105.86(12)
C9 C10 C4 118.40(13)
C9 C10 C11 118.46(13)
C4 C10 C11 123.12(13)
O1 C11 C10 124.37(13)
O1 C11 C12 119.99(12)
C10 C11 C12 115.61(12)
C17 C16 C21 121.05(13)
C17 C16 C15 114.44(12)
C21 C16 C15 124.49(13)
C13 C14 C15 110.41(12)
C13 C14 H14A 109.6
C15 C14 H14A 109.6
C13 C14 H14B 109.6
C15 C14 H14B 109.6
H14A C14 H14B 108.1
C7 C8 C9 119.54(16)
C7 C8 H8 120.2
C9 C8 H8 120.2
C6 C1 C2 119.52(18)
C6 C1 H1 120.2
C2 C1 H1 120.2
O4 C21 O5 122.69(14)
O4 C21 C16 125.55(15)
O5 C21 C16 111.76(12)
O5 C22 C23 107.23(15)
O5 C22 H22A 110.3
C23 C22 H22A 110.3
O5 C22 H22B 110.3
C23 C22 H22B 110.3
H22A C22 H22B 108.5
C2 C3 C4 121.24(16)
C2 C3 H3A 119.4
C4 C3 H3A 119.4
O2 C9 C10 124.27(12)
O2 C9 C8 113.79(14)
C10 C9 C8 121.94(15)
C22 C23 H23C 109.5
C22 C23 H23B 109.5
H23C C23 H23B 109.5
C22 C23 H23A 109.5
H23C C23 H23A 109.5
H23B C23 H23A 109.5
C8 C7 C5 121.74(14)
C8 C7 H7 119.1
C5 C7 H7 119.1
C15 C20 H20A 109.5
C15 C20 H20C 109.5
H20A C20 H20C 109.5
C15 C20 H20B 109.5
H20A C20 H20B 109.5
H20C C20 H20B 109.5
C3 C2 C1 121.0(2)
C3 C2 H2 119.5
C1 C2 H2 119.5
C7 C5 C6 120.43(16)
C7 C5 C4 119.82(15)
C6 C5 C4 119.76(18)
C1 C6 C5 121.23(18)
C1 C6 H6 119.4
C5 C6 H6 119.4

loop_
_geom_bond_atom_site_label_1
_geom_bond_atom_site_label_2
_geom_bond_distance
O3 C19 1.4156(17)
O3 H3 0.8200
O5 C21 1.334(2)
O5 C22 1.4480(19)
O1 C11 1.2185(18)
O2 C9 1.3592(19)
O2 C13 1.4435(19)
O4 C21 1.1952(19)
C17 C16 1.327(2)
C17 C12 1.4938(18)
C17 H17 0.9300
C4 C3 1.407(2)
C4 C5 1.426(2)
C4 C10 1.449(2)
C12 C11 1.5117(18)
C12 C13 1.5394(18)
C12 C19 1.559(2)
C13 C14 1.521(2)
C13 H13 0.9800
C19 C18 1.5329(18)
C19 H19 0.9800
C18 C15 1.546(2)
C18 H18B 0.9700
C18 H18A 0.9700
C15 C20 1.528(2)
C15 C16 1.529(2)
C15 C14 1.544(3)
C10 C9 1.390(2)
C10 C11 1.4770(19)
C16 C21 1.484(2)
C14 H14A 0.9700
C14 H14B 0.9700
C8 C7 1.353(3)
C8 C9 1.414(2)
C8 H8 0.9300
C1 C6 1.353(3)
C1 C2 1.399(3)
C1 H1 0.9300
C22 C23 1.489(3)
C22 H22A 0.9700
C22 H22B 0.9700
C3 C2 1.370(2)
C3 H3A 0.9300
C23 H23C 0.9600
C23 H23B 0.9600
C23 H23A 0.9600
C7 C5 1.406(3)
C7 H7 0.9300
C20 H20A 0.9600
C20 H20C 0.9600
C20 H20B 0.9600
C2 H2 0.9300
C5 C6 1.408(3)
C6 H6 0.9300

loop_
_geom_hbond_atom_site_label_D
_geom_hbond_atom_site_label_H
_geom_hbond_atom_site_label_A
_geom_hbond_distance_DH
_geom_hbond_distance_HA
_geom_hbond_distance_DA
_geom_hbond_angle_DHA
_geom_hbond_site_symmetry_A
O3 H3 O4 0.82 1.97 2.7737(14) 167.2 1_545

loop_
_geom_torsion_atom_site_label_1
_geom_torsion_atom_site_label_2
_geom_torsion_atom_site_label_3
_geom_torsion_atom_site_label_4
_geom_torsion
C16 C17 C12 C11 176.61(13)
C16 C17 C12 C13 56.01(17)
C16 C17 C12 C19 -59.61(15)
C9 O2 C13 C14 -172.88(12)
C9 O2 C13 C12 -51.40(17)
C17 C12 C13 O2 -176.88(13)
C11 C12 C13 O2 59.35(15)
C19 C12 C13 O2 -61.92(15)
C17 C12 C13 C14 -56.08(16)
C11 C12 C13 C14 -179.85(13)
C19 C12 C13 C14 58.88(15)
C17 C12 C19 O3 -63.97(13)
C11 C12 C19 O3 61.31(13)
C13 C12 C19 O3 -179.06(11)
C17 C12 C19 C18 55.36(13)
C11 C12 C19 C18 -179.36(11)
C13 C12 C19 C18 -59.72(13)
O3 C19 C18 C15 121.09(13)
C12 C19 C18 C15 0.06(16)
C19 C18 C15 C20 179.25(14)
C19 C18 C15 C16 -53.86(16)
C19 C18 C15 C14 59.90(15)
C3 C4 C10 C9 179.12(15)
C5 C4 C10 C9 -0.3(2)
C3 C4 C10 C11 -2.5(2)
C5 C4 C10 C11 178.09(14)
C9 C10 C11 O1 -175.46(16)
C4 C10 C11 O1 6.2(2)
C9 C10 C11 C12 6.6(2)
C4 C10 C11 C12 -171.72(13)
C17 C12 C11 O1 25.1(2)
C13 C12 C11 O1 144.68(15)
C19 C12 C11 O1 -96.23(17)
C17 C12 C11 C10 -156.93(12)
C13 C12 C11 C10 -37.30(17)
C19 C12 C11 C10 81.78(15)
C12 C17 C16 C21 -179.73(13)
C12 C17 C16 C15 1.62(19)
C20 C15 C16 C17 177.72(16)
C14 C15 C16 C17 -57.22(17)
C18 C15 C16 C17 55.59(17)
C20 C15 C16 C21 -0.9(2)
C14 C15 C16 C21 124.18(15)
C18 C15 C16 C21 -123.00(15)
O2 C13 C14 C15 123.40(14)
C12 C13 C14 C15 2.65(18)
C20 C15 C14 C13 -179.51(14)
C16 C15 C14 C13 51.81(16)
C18 C15 C14 C13 -61.19(16)
C22 O5 C21 O4 2.4(2)
C22 O5 C21 C16 -177.52(14)
C17 C16 C21 O4 167.77(17)
C15 C16 C21 O4 -13.7(3)
C17 C16 C21 O5 -12.3(2)
C15 C16 C21 O5 166.24(15)
C21 O5 C22 C23 177.98(17)
C5 C4 C3 C2 0.5(2)
C10 C4 C3 C2 -178.91(16)
C13 O2 C9 C10 19.6(2)
C13 O2 C9 C8 -160.56(14)
C4 C10 C9 O2 -177.32(13)
C11 C10 C9 O2 4.3(2)
C4 C10 C9 C8 2.9(2)
C11 C10 C9 C8 -175.52(15)
C7 C8 C9 O2 177.26(15)
C7 C8 C9 C10 -2.9(2)
C9 C8 C7 C5 0.2(3)
C4 C3 C2 C1 0.8(3)
C6 C1 C2 C3 -0.8(3)
C8 C7 C5 C6 -177.65(16)
C8 C7 C5 C4 2.4(2)
C3 C4 C5 C7 178.25(16)
C10 C4 C5 C7 -2.3(2)
C3 C4 C5 C6 -1.7(2)
C10 C4 C5 C6 177.72(15)
C2 C1 C6 C5 -0.4(3)
C7 C5 C6 C1 -178.24(19)
C4 C5 C6 C1 1.7(3)
